data_7016959
loop_
_publ_author_name
'Hirtenlehner, Christa'
'Krims, Charlotte'
'H\"olbling, Johanna'
'List, Manuela'
'Zabel, Manfred'
'Fleck, Michel'
'Berger, Raphael J. F.'
'Schoefberger, Wolfgang'
'Monkowius, Uwe'

_publ_section_title
;
 Syntheses, crystal structures, reactivity, and photochemistry of
 gold(iii) bromides bearing N-heterocyclic carbenes.
;
_journal_issue 38
_journal_name_full 'Dalton transactions (Cambridge, England : 2003)'
_journal_page_first 9899
_journal_page_last 9910
_journal_paper_doi 10.1039/c1dt11175b
_journal_volume 40
_journal_year 2011
_chemical_formula_sum 'C23 H21 Au N2 S'
_chemical_formula_weight 554.44
_space_group_crystal_system triclinic
_space_group_IT_number 2
_space_group_name_Hall '-P 1'
_space_group_name_H-M_alt 'P -1'
_symmetry_space_group_name_Hall '-P 1'
_symmetry_space_group_name_H-M 'P -1'
_atom_sites_solution_hydrogens geom
_atom_sites_solution_primary direct
_atom_sites_solution_secondary difmap
_audit_creation_method 'APEX2 v2010.1-2'
_cell_angle_alpha 73.838(2)
_cell_angle_beta 81.532(2)
_cell_angle_gamma 82.739(2)
_cell_formula_units_Z 2
_cell_length_a 8.1925(5)
_cell_length_b 9.3756(6)
_cell_length_c 13.6642(8)
_cell_measurement_temperature 205.(2)
_cell_volume 993.04(11)
_computing_structure_refinement 'SHELXL-97 (Sheldrick, 2008)'
_computing_structure_solution 'SHELXS-97 (Sheldrick, 2008)'
_diffrn_ambient_temperature 205.(2)
_diffrn_measured_fraction_theta_full 0.989
_diffrn_measured_fraction_theta_max 0.989
_diffrn_measurement_device_type 'SMART X2S'
_diffrn_measurement_method omega-scan
_diffrn_radiation_monochromator 'doubly curved silicon crystal'
_diffrn_radiation_source 'sealed MicroFocus tube'
_diffrn_radiation_type 'Mo K\a'
_diffrn_radiation_wavelength 0.71073
_diffrn_reflns_av_R_equivalents 0.3302
_diffrn_reflns_av_sigmaI/netI 0.2161
_diffrn_reflns_limit_h_max 9
_diffrn_reflns_limit_h_min -9
_diffrn_reflns_limit_k_max 11
_diffrn_reflns_limit_k_min -11
_diffrn_reflns_limit_l_max 16
_diffrn_reflns_limit_l_min -16
_diffrn_reflns_number 9760
_diffrn_reflns_theta_full 25.03
_diffrn_reflns_theta_max 25.03
_diffrn_reflns_theta_min 2.39
_exptl_absorpt_coefficient_mu 7.522
_exptl_absorpt_correction_T_max 0.13
_exptl_absorpt_correction_T_min 0.08
_exptl_absorpt_correction_type multi-scan
_exptl_absorpt_process_details 'SADABS V2008/1 (Bruker AXS)'
_exptl_crystal_colour colourless
_exptl_crystal_density_diffrn 1.854
_exptl_crystal_density_method 'not measured'
_exptl_crystal_description prism
_exptl_crystal_F_000 536
_exptl_crystal_size_max 0.70
_exptl_crystal_size_mid 0.54
_exptl_crystal_size_min 0.47
_refine_diff_density_max 4.342
_refine_diff_density_min -3.089
_refine_ls_extinction_coef 0.0069(19)
_refine_ls_extinction_method SHELXL
_refine_ls_goodness_of_fit_ref 1.048
_refine_ls_hydrogen_treatment constr
_refine_ls_matrix_type full
_refine_ls_number_parameters 220
_refine_ls_number_reflns 3463
_refine_ls_number_restraints 0
_refine_ls_restrained_S_all 1.048
_refine_ls_R_factor_all 0.0861
_refine_ls_R_factor_gt 0.0811
_refine_ls_shift/su_max 0.001
_refine_ls_shift/su_mean 0.000
_refine_ls_structure_factor_coef Fsqd
_refine_ls_weighting_details 'calc w=1/[\s^2^(Fo^2^)+(0.0786P)^2^+0.0000P] where P=(Fo^2^+2Fc^2^)/3'
_refine_ls_weighting_scheme calc
_refine_ls_wR_factor_gt 0.2030
_refine_ls_wR_factor_ref 0.2068
_reflns_number_gt 3001
_reflns_number_total 3463
_reflns_threshold_expression >2sigma(I)
_cod_data_source_file c1dt11175b.txt
_cod_data_source_block IV
_cod_database_code 7016959

loop_
_space_group_symop_operation_xyz
'x, y, z'
'-x, -y, -z'

loop_
_atom_site_type_symbol
_atom_site_label
_atom_site_fract_x
_atom_site_fract_y
_atom_site_fract_z
_atom_site_U_iso_or_equiv
_atom_site_adp_type
_atom_site_calc_flag
_atom_site_refinement_flags
_atom_site_occupancy
C C18 0.6330(14) 1.2823(14) 0.2143(9) 0.025(3) Uani d . 1
C C23 0.7274(17) 1.1586(16) 0.2681(11) 0.035(3) Uiso d . 1
H H2 0.6905 1.0627 0.2855 0.042 Uiso calc R 1
C C22 0.876(2) 1.181(2) 0.2952(14) 0.049(5) Uani d . 1
H H3 0.9453 1.0971 0.3257 0.058 Uiso calc R 1
C C21 0.9256(18) 1.3185(18) 0.2794(14) 0.040(4) Uani d . 1
H H4 1.0229 1.3307 0.3039 0.048 Uiso calc R 1
C C20 0.8314(18) 1.4413(17) 0.2266(11) 0.039(3) Uiso d . 1
H H5 0.8667 1.5373 0.2127 0.047 Uiso calc R 1
C C19 0.6841(16) 1.4222(14) 0.1942(10) 0.031(3) Uiso d . 1
H H6 0.6198 1.5053 0.1585 0.037 Uiso calc R 1
C C15 0.8937(19) 0.7624(17) 0.4673(12) 0.040(3) Uiso d . 1
H H13 1.0068 0.7602 0.4734 0.048 Uiso calc R 1
C C16 0.8419(17) 0.7069(18) 0.3910(13) 0.040(4) Uani d . 1
H H12 0.9212 0.671 0.3444 0.048 Uiso calc R 1
C C17 0.6764(16) 0.7059(16) 0.3856(11) 0.034(3) Uani d . 1
H H11 0.6435 0.667 0.3359 0.041 Uiso calc R 1
C C12 0.5558(15) 0.7612(13) 0.4521(10) 0.025(3) Uani d . 1
C C13 0.6066(17) 0.8175(14) 0.5267(11) 0.032(3) Uani d . 1
H H15 0.5265 0.8537 0.5728 0.039 Uiso calc R 1
C C14 0.7723(18) 0.8203(16) 0.5332(13) 0.040(4) Uani d . 1
H H14 0.8043 0.8613 0.5821 0.048 Uiso calc R 1
C C5 0.0995(16) 0.7870(15) 0.0803(11) 0.032(3) Uani d . 1
C C10 0.0568(15) 0.7161(15) 0.0117(10) 0.029(3) Uani d . 1
H H25 0.1393 0.6605 -0.0213 0.035 Uiso calc R 1
C C9 -0.1030(19) 0.7266(18) -0.0080(12) 0.044(4) Uani d . 1
H H24 -0.1292 0.6769 -0.0539 0.052 Uiso calc R 1
C C8 -0.2270(17) 0.8083(18) 0.0377(12) 0.042(4) Uani d . 1
H H23 -0.337 0.8155 0.0234 0.05 Uiso calc R 1
C C7 -0.1866(18) 0.8768(19) 0.1027(13) 0.045(4) Uani d . 1
H H22 -0.2712 0.93 0.1361 0.055 Uiso calc R 1
C C6 -0.0228(16) 0.8732(16) 0.1237(11) 0.032(3) Uani d . 1
H H21 0.0025 0.9284 0.1665 0.038 Uiso calc R 1
C C1 0.327(2) 0.8161(19) 0.2693(13) 0.036(4) Uani d . 1
N N1 0.3318(13) 0.7191(12) 0.3630(9) 0.033(3) Uani d . 1
C C2 0.2967(15) 0.5789(14) 0.3627(11) 0.033(3) Uani d . 1
H H16 0.288 0.4958 0.4199 0.04 Uiso calc R 1
C C3 0.2771(17) 0.5825(15) 0.2661(12) 0.037(4) Uani d . 1
H H17 0.256 0.5023 0.2424 0.044 Uiso calc R 1
N N2 0.2942(12) 0.7260(12) 0.2093(9) 0.029(3) Uani d . 1
Au Au1 0.38288(5) 1.02626(4) 0.22130(3) 0.0262(3) Uani d . 1
S S1 0.4472(5) 1.2694(4) 0.1643(3) 0.0341(9) Uani d . 1
C C11 0.3706(14) 0.7626(14) 0.4497(9) 0.024(2) Uiso d . 1
H H9A 0.3238 0.6945 0.5131 0.029 Uiso calc R 1
H H9B 0.3181 0.8631 0.4476 0.029 Uiso calc R 1
C C4 0.2793(14) 0.7787(15) 0.0976(11) 0.030(3) Uani d . 1
H H19A 0.3464 0.7099 0.0621 0.036 Uiso calc R 1
H H19B 0.3206 0.8774 0.0696 0.036 Uiso calc R 1

loop_
_atom_site_aniso_label
_atom_site_aniso_U_11
_atom_site_aniso_U_22
_atom_site_aniso_U_33
_atom_site_aniso_U_12
_atom_site_aniso_U_13
_atom_site_aniso_U_23
C18 0.017(6) 0.034(7) 0.028(7) -0.007(5) 0.002(5) -0.015(6)
C22 0.049(11) 0.051(11) 0.043(11) -0.002(9) -0.009(8) -0.008(8)
C21 0.026(7) 0.042(9) 0.061(11) -0.016(6) -0.004(7) -0.023(8)
C16 0.017(7) 0.054(10) 0.049(10) 0.005(7) -0.006(6) -0.017(8)
C17 0.024(7) 0.047(9) 0.039(8) 0.003(6) -0.001(6) -0.026(7)
C12 0.022(6) 0.018(6) 0.034(8) -0.006(5) -0.008(5) 0.000(5)
C13 0.034(7) 0.028(7) 0.031(8) 0.010(6) -0.008(6) -0.006(6)
C14 0.034(8) 0.033(8) 0.063(11) -0.010(6) -0.019(7) -0.019(7)
C5 0.024(7) 0.035(8) 0.039(9) -0.007(6) -0.010(6) -0.008(6)
C10 0.023(6) 0.040(8) 0.032(8) -0.008(6) 0.003(6) -0.023(6)
C9 0.045(9) 0.054(10) 0.043(10) -0.016(7) -0.016(7) -0.019(8)
C8 0.020(7) 0.055(10) 0.045(9) 0.006(6) -0.012(6) -0.003(7)
C7 0.020(7) 0.047(9) 0.061(11) -0.005(6) -0.005(7) 0.000(8)
C6 0.020(6) 0.044(8) 0.041(9) 0.003(6) -0.006(6) -0.031(7)
C1 0.042(9) 0.041(9) 0.024(8) 0.002(7) -0.013(7) -0.007(6)
N1 0.020(5) 0.030(6) 0.050(8) -0.004(4) -0.015(5) -0.006(5)
C2 0.023(7) 0.019(6) 0.055(10) 0.002(5) -0.009(6) -0.004(6)
C3 0.027(7) 0.026(7) 0.063(11) 0.003(6) -0.017(7) -0.018(7)
N2 0.012(5) 0.028(6) 0.051(8) -0.002(4) -0.006(5) -0.016(5)
Au1 0.0186(4) 0.0222(4) 0.0423(5) -0.0060(2) -0.0081(3) -0.0117(3)
S1 0.034(2) 0.0227(17) 0.050(2) -0.0084(15) -0.0176(17) -0.0082(16)
C4 0.014(6) 0.031(7) 0.047(9) -0.003(5) 0.007(5) -0.021(6)

loop_
_atom_type_symbol
_atom_type_description
_atom_type_scat_dispersion_real
_atom_type_scat_dispersion_imag
_atom_type_scat_source
C C 0.0033 0.0016 'International Tables Vol C Tables 4.2.6.8 and 6.1.1.4'
H H 0.0000 0.0000 'International Tables Vol C Tables 4.2.6.8 and 6.1.1.4'
S S 0.1246 0.1234 'International Tables Vol C Tables 4.2.6.8 and 6.1.1.4'
Au Au -2.0133 8.8022 'International Tables Vol C Tables 4.2.6.8 and 6.1.1.4'
N N 0.0061 0.0033 'International Tables Vol C Tables 4.2.6.8 and 6.1.1.4'

loop_
_geom_angle_atom_site_label_1
_geom_angle_atom_site_label_2
_geom_angle_atom_site_label_3
_geom_angle
C19 C18 C23 120.2(11)
C19 C18 S1 116.4(9)
C23 C18 S1 123.4(10)
C22 C23 C18 118.3(14)
C22 C23 H2 120.8
C18 C23 H2 120.8
C21 C22 C23 122.2(16)
C21 C22 H3 118.9
C23 C22 H3 118.9
C22 C21 C20 119.3(14)
C22 C21 H4 120.4
C20 C21 H4 120.4
C21 C20 C19 119.8(14)
C21 C20 H5 120.1
C19 C20 H5 120.1
C18 C19 C20 120.0(12)
C18 C19 H6 120.0
C20 C19 H6 120.0
C14 C15 C16 118.6(13)
C14 C15 H13 120.7
C16 C15 H13 120.7
C17 C16 C15 119.9(14)
C17 C16 H12 120.0
C15 C16 H12 120.0
C16 C17 C12 121.5(12)
C16 C17 H11 119.2
C12 C17 H11 119.2
C17 C12 C13 118.6(11)
C17 C12 C11 123.8(11)
C13 C12 C11 117.6(12)
C14 C13 C12 120.8(14)
C14 C13 H15 119.6
C12 C13 H15 119.6
C13 C14 C15 120.5(13)
C13 C14 H14 119.8
C15 C14 H14 119.8
C6 C5 C10 118.2(11)
C6 C5 C4 122.0(11)
C10 C5 C4 119.6(12)
C9 C10 C5 120.7(13)
C9 C10 H25 119.7
C5 C10 H25 119.7
C10 C9 C8 121.5(13)
C10 C9 H24 119.3
C8 C9 H24 119.3
C7 C8 C9 118.0(12)
C7 C8 H23 121.0
C9 C8 H23 121.0
C8 C7 C6 122.9(15)
C8 C7 H22 118.6
C6 C7 H22 118.6
C5 C6 C7 118.6(12)
C5 C6 H21 120.7
C7 C6 H21 120.7
N1 C1 N2 102.7(14)
N1 C1 Au1 129.4(10)
N2 C1 Au1 127.4(12)
C1 N1 C2 111.4(12)
C1 N1 C11 122.2(12)
C2 N1 C11 126.4(12)
C3 C2 N1 108.0(13)
C3 C2 H16 126.0
N1 C2 H16 126.0
C2 C3 N2 106.1(12)
C2 C3 H17 126.9
N2 C3 H17 126.9
C3 N2 C1 111.7(12)
C3 N2 C4 123.7(10)
C1 N2 C4 124.6(12)
C1 Au1 S1 179.5(4)
C18 S1 Au1 108.1(4)
N1 C11 C12 113.0(10)
N1 C11 H9A 109.0
C12 C11 H9A 109.0
N1 C11 H9B 109.0
C12 C11 H9B 109.0
H9A C11 H9B 107.8
N2 C4 C5 109.6(11)
N2 C4 H19A 109.8
C5 C4 H19A 109.8
N2 C4 H19B 109.8
C5 C4 H19B 109.8
H19A C4 H19B 108.2

loop_
_geom_bond_atom_site_label_1
_geom_bond_atom_site_label_2
_geom_bond_distance
C18 C19 1.369(18)
C18 C23 1.397(17)
C18 S1 1.788(11)
C23 C22 1.38(2)
C23 H2 0.94
C22 C21 1.35(3)
C22 H3 0.94
C21 C20 1.39(2)
C21 H4 0.94
C20 C19 1.393(18)
C20 H5 0.94
C19 H6 0.94
C15 C14 1.40(2)
C15 C16 1.42(2)
C15 H13 0.94
C16 C17 1.370(18)
C16 H12 0.94
C17 C12 1.392(19)
C17 H11 0.94
C12 C13 1.404(17)
C12 C11 1.520(16)
C13 C14 1.378(19)
C13 H15 0.94
C14 H14 0.94
C5 C6 1.377(18)
C5 C10 1.395(17)
C5 C4 1.515(16)
C10 C9 1.362(18)
C10 H25 0.94
C9 C8 1.37(2)
C9 H24 0.94
C8 C7 1.33(2)
C8 H23 0.94
C7 C6 1.407(18)
C7 H22 0.94
C6 H21 0.94
C1 N1 1.35(2)
C1 N2 1.402(18)
C1 Au1 1.987(19)
N1 C2 1.382(16)
N1 C11 1.444(15)
C2 C3 1.34(2)
C2 H16 0.94
C3 N2 1.367(19)
C3 H17 0.94
N2 C4 1.485(18)
Au1 S1 2.297(4)
C11 H9A 0.98
C11 H9B 0.98
C4 H19A 0.98
C4 H19B 0.98
